data_7036568
loop_
_publ_author_name
'Feng, Jian-Shen'
'Cai, Zhong-Sheng'
'Ren, Min'
'Bao, Song-Song'
'Zheng, Li-Min'

_publ_section_title
;
 Racemic cobalt phosphonates incorporating flexible bis(imidazole)
 co-ligands.
;
_journal_issue 41
_journal_name_full 'Dalton transactions (Cambridge, England : 2003)'
_journal_page_first 18122
_journal_page_last 18129
_journal_paper_doi 10.1039/c5dt03046c
_journal_volume 44
_journal_year 2015
_chemical_formula_moiety 'C48 H58 Co3 N10 O14 P2, 4(H2 O)'
_chemical_formula_sum 'C48 H66 Co3 N10 O18 P2'
_chemical_formula_weight 1309.83
_chemical_name_systematic
;
 ?
;
_space_group_crystal_system monoclinic
_space_group_IT_number 14
_space_group_name_Hall '-P 2ybc'
_space_group_name_H-M_alt 'P 1 21/c 1'
_symmetry_space_group_name_Hall '-P 2ybc'
_symmetry_space_group_name_H-M 'P 1 21/c 1'
_atom_sites_solution_hydrogens mixed
_audit_creation_method SHELXL-2013
_audit_update_record
;
2015-07-23 deposited with the CCDC.
2015-09-16 downloaded from the CCDC.
;
_cell_angle_alpha 90
_cell_angle_beta 106.5980(10)
_cell_angle_gamma 90
_cell_formula_units_Z 2
_cell_length_a 13.7252(11)
_cell_length_b 10.8762(9)
_cell_length_c 19.5255(16)
_cell_measurement_reflns_used 1498
_cell_measurement_temperature 296(2)
_cell_measurement_theta_max 21.34
_cell_measurement_theta_min 2.782
_cell_volume 2793.3(4)
_computing_cell_refinement SMART
_computing_data_collection 'SMART (Bruker, 2000)'
_computing_data_reduction 'SAINT (Bruker, 2000)'
_computing_molecular_graphics SHELXTL
_computing_publication_material SHELXTL
_computing_structure_refinement 'SHELXL-2013 (Sheldrick, 2013)'
_computing_structure_solution 'SHELXTL (Bruker, 2000)'
_diffrn_ambient_temperature 296(2)
_diffrn_measured_fraction_theta_full 1.000
_diffrn_measured_fraction_theta_max 0.999
_diffrn_measurement_device_type 'Bruker APEX II'
_diffrn_radiation_type MoK\a
_diffrn_radiation_wavelength 0.71073
_diffrn_reflns_av_R_equivalents 0.0899
_diffrn_reflns_av_unetI/netI 0.1174
_diffrn_reflns_laue_measured_fraction_full 1.000
_diffrn_reflns_laue_measured_fraction_max 0.999
_diffrn_reflns_limit_h_max 16
_diffrn_reflns_limit_h_min -18
_diffrn_reflns_limit_k_max 14
_diffrn_reflns_limit_k_min -8
_diffrn_reflns_limit_l_max 26
_diffrn_reflns_limit_l_min -25
_diffrn_reflns_number 19590
_diffrn_reflns_point_group_measured_fraction_full 1.000
_diffrn_reflns_point_group_measured_fraction_max 0.999
_diffrn_reflns_theta_full 25.242
_diffrn_reflns_theta_max 28.303
_diffrn_reflns_theta_min 1.548
_exptl_absorpt_coefficient_mu 1.018
_exptl_absorpt_correction_T_max 0.951
_exptl_absorpt_correction_T_min 0.704
_exptl_absorpt_correction_type multi-scan
_exptl_absorpt_process_details 'SADABS(Bruker, 2000)'
_exptl_crystal_colour 'purple red'
_exptl_crystal_density_diffrn 1.557
_exptl_crystal_description block
_exptl_crystal_F_000 1358
_exptl_crystal_size_max 0.200
_exptl_crystal_size_mid 0.050
_exptl_crystal_size_min 0.050
_refine_diff_density_max 0.543
_refine_diff_density_min -0.481
_refine_diff_density_rms 0.094
_refine_ls_extinction_method none
_refine_ls_goodness_of_fit_ref 1.003
_refine_ls_hydrogen_treatment constr
_refine_ls_matrix_type full
_refine_ls_number_parameters 367
_refine_ls_number_reflns 6936
_refine_ls_number_restraints 0
_refine_ls_restrained_S_all 1.003
_refine_ls_R_factor_all 0.1229
_refine_ls_R_factor_gt 0.0500
_refine_ls_shift/su_max 0.001
_refine_ls_shift/su_mean 0.000
_refine_ls_structure_factor_coef Fsqd
_refine_ls_weighting_details 'w=1/[\s^2^(Fo^2^)+(0.0173P)^2^] where P=(Fo^2^+2Fc^2^)/3'
_refine_ls_weighting_scheme calc
_refine_ls_wR_factor_gt 0.0704
_refine_ls_wR_factor_ref 0.0854
_reflns_Friedel_coverage 0.000
_reflns_number_gt 3860
_reflns_number_total 6936
_reflns_threshold_expression 'I > 2\s(I)'
_cod_data_source_file c5dt03046c2.cif
_cod_data_source_block 1
_cod_depositor_comments 'Adding full bibliography for 7036565--7036568.cif.'
_cod_database_code 7036568
_shelx_space_group_comment
;
The symmetry employed for this shelxl refinement is uniquely defined
by the following loop, which should always be used as a source of
symmetry information in preference to the above space-group names.
They are only intended as comments.
;
_shelx_estimated_absorpt_t_min 0.822
_shelx_estimated_absorpt_t_max 0.951
_shelxl_version_number 2013-4

loop_
_space_group_symop_operation_xyz
'x, y, z'
'-x, y+1/2, -z+1/2'
'-x, -y, -z'
'x, -y-1/2, z-1/2'

loop_
_atom_site_label
_atom_site_type_symbol
_atom_site_fract_x
_atom_site_fract_y
_atom_site_fract_z
_atom_site_U_iso_or_equiv
_atom_site_adp_type
_atom_site_occupancy
_atom_site_site_symmetry_order
_atom_site_calc_flag
_atom_site_refinement_flags_posn
_atom_site_refinement_flags_adp
_atom_site_refinement_flags_occupancy
Co1 Co 1.02232(3) 0.45384(4) 0.38552(2) 0.01954(11) Uani 1 1 d . . .
Co2 Co 1.0000 1.0000 0.5000 0.01875(15) Uani 1 2 d S . P
P1 P 0.99121(6) 0.69433(7) 0.46418(5) 0.01865(19) Uani 1 1 d . . .
C1 C 0.8770(2) 0.6483(3) 0.39610(17) 0.0220(8) Uani 1 1 d . . .
H1A H 0.8174 0.6776 0.4084 0.026 Uiso 1 1 calc R U .
H1B H 0.8767 0.6835 0.3504 0.026 Uiso 1 1 calc R U .
C2 C 0.7850(2) 0.4650(3) 0.33560(18) 0.0265(8) Uani 1 1 d . . .
H2 H 0.7853 0.5024 0.2900 0.032 Uiso 1 1 calc R U .
C3 C 0.7917(3) 0.3257(3) 0.3278(2) 0.0329(9) Uani 1 1 d . . .
H3A H 0.8120 0.2893 0.3751 0.039 Uiso 1 1 calc R U .
H3B H 0.7245 0.2947 0.3033 0.039 Uiso 1 1 calc R U .
C4 C 0.8655(3) 0.2835(3) 0.28724(18) 0.0271(8) Uani 1 1 d . . .
C5 C 0.6867(2) 0.5007(3) 0.35080(19) 0.0290(8) Uani 1 1 d . . .
C6 C 0.6123(3) 0.5666(4) 0.3024(2) 0.0468(11) Uani 1 1 d . . .
H6 H 0.6217 0.5881 0.2586 0.056 Uiso 1 1 calc R U .
C7 C 0.5238(3) 0.6012(4) 0.3177(3) 0.0615(14) Uani 1 1 d . . .
H7 H 0.4750 0.6470 0.2847 0.074 Uiso 1 1 calc R U .
C8 C 0.5078(3) 0.5685(4) 0.3814(3) 0.0603(13) Uani 1 1 d . . .
H8 H 0.4474 0.5897 0.3910 0.072 Uiso 1 1 calc R U .
C9 C 0.5809(3) 0.5046(4) 0.4308(3) 0.0522(12) Uani 1 1 d . . .
H9 H 0.5715 0.4847 0.4748 0.063 Uiso 1 1 calc R U .
C10 C 0.6686(3) 0.4696(3) 0.4150(2) 0.0399(10) Uani 1 1 d . . .
H10 H 0.7170 0.4240 0.4483 0.048 Uiso 1 1 calc R U .
C11 C 0.2384(3) 1.3457(3) 0.4274(2) 0.0303(9) Uani 1 1 d . . .
H11 H 0.2335 1.3256 0.4726 0.036 Uiso 1 1 calc R U .
C12 C 0.2052(3) 1.4123(4) 0.3215(2) 0.0500(12) Uani 1 1 d . . .
H12 H 0.1714 1.4490 0.2781 0.060 Uiso 1 1 calc R U .
C13 C 0.2983(3) 1.3635(4) 0.3371(2) 0.0523(12) Uani 1 1 d . . .
H13 H 0.3399 1.3592 0.3070 0.063 Uiso 1 1 calc R U .
C14 C 0.4103(3) 1.2511(3) 0.4423(2) 0.0503(12) Uani 1 1 d . . .
H14A H 0.4141 1.2467 0.4927 0.060 Uiso 1 1 calc R U .
H14B H 0.4705 1.2936 0.4383 0.060 Uiso 1 1 calc R U .
C15 C 0.4095(3) 1.1231(3) 0.4135(2) 0.0330(9) Uani 1 1 d . . .
C16 C 0.3171(3) 1.0606(4) 0.3916(2) 0.0421(10) Uani 1 1 d . . .
H16 H 0.2579 1.1002 0.3935 0.050 Uiso 1 1 calc R U .
C17 C 0.3119(3) 0.9412(4) 0.3671(2) 0.0489(11) Uani 1 1 d . . .
H17 H 0.2497 0.9008 0.3521 0.059 Uiso 1 1 calc R U .
C18 C 0.3989(3) 0.8833(4) 0.3650(2) 0.0526(12) Uani 1 1 d . . .
H18 H 0.3958 0.8026 0.3488 0.063 Uiso 1 1 calc R U .
C19 C 0.4919(3) 0.9429(4) 0.3867(2) 0.0437(10) Uani 1 1 d . . .
H19 H 0.5507 0.9012 0.3858 0.052 Uiso 1 1 calc R U .
C20 C 0.4985(3) 1.0642(3) 0.40984(19) 0.0325(9) Uani 1 1 d . . .
C21 C 0.5966(2) 1.1371(3) 0.4292(2) 0.0449(11) Uani 1 1 d . . .
H21A H 0.5856 1.2121 0.4012 0.054 Uiso 1 1 calc R U .
H21B H 0.6124 1.1605 0.4791 0.054 Uiso 1 1 calc R U .
C22 C 0.7768(3) 1.0680(3) 0.46687(19) 0.0330(9) Uani 1 1 d . . .
H22 H 0.7897 1.0963 0.5136 0.040 Uiso 1 1 calc R U .
C23 C 0.6981(3) 1.0252(4) 0.3568(2) 0.0455(11) Uani 1 1 d . . .
H23 H 0.6485 1.0173 0.3132 0.055 Uiso 1 1 calc R U .
C24 C 0.7953(3) 0.9912(3) 0.37142(19) 0.0391(10) Uani 1 1 d . . .
H24 H 0.8245 0.9547 0.3390 0.047 Uiso 1 1 calc R U .
N1 N 0.87495(18) 0.5117(2) 0.39127(13) 0.0196(6) Uani 1 1 d . . .
H1 H 0.8685 0.4815 0.4371 0.024 Uiso 1 1 d R U .
N2 N 0.1667(2) 1.4005(2) 0.37839(15) 0.0268(7) Uani 1 1 d . . .
N3 N 0.3205(2) 1.3216(3) 0.40494(17) 0.0351(8) Uani 1 1 d . . .
N4 N 0.8459(2) 1.0180(2) 0.44119(14) 0.0269(7) Uani 1 1 d . . .
N5 N 0.6851(2) 1.0738(3) 0.41810(16) 0.0363(8) Uani 1 1 d . . .
O3 O 1.07356(15) 0.60609(18) 0.45463(11) 0.0212(5) Uani 1 1 d . . .
O2 O 1.01117(15) 0.82815(17) 0.45044(11) 0.0214(5) Uani 1 1 d . . .
O1 O 0.97023(16) 0.67717(18) 0.53613(11) 0.0241(5) Uani 1 1 d . . .
O4 O 0.95494(17) 0.3263(2) 0.30584(12) 0.0300(6) Uani 1 1 d . . .
O5 O 0.83544(18) 0.2074(2) 0.23809(13) 0.0417(7) Uani 1 1 d . . .
O1W O 1.00652(17) 0.5802(2) 0.29360(11) 0.0337(6) Uani 1 1 d . . .
H1WA H 1.0586 0.6226 0.2938 0.051 Uiso 1 1 d R U .
H1WB H 0.9869 0.5383 0.2554 0.051 Uiso 1 1 d R U .
O2W O 0.94688(17) 0.90736(19) 0.57918(12) 0.0346(6) Uani 1 1 d . . .
H2WA H 0.9588 0.8312 0.5760 0.052 Uiso 1 1 d R U .
H2WB H 0.9660 0.9307 0.6225 0.052 Uiso 1 1 d R U .
O3W O 0.2556(2) 0.6823(2) 0.42503(15) 0.0603(9) Uani 1 1 d . . .
H3WA H 0.2446 0.6919 0.3803 0.090 Uiso 1 1 d R U .
H3WB H 0.2010 0.6647 0.4353 0.090 Uiso 1 1 d R U .
O4W O 0.9856(2) 0.0911(2) 0.68006(13) 0.0662(10) Uani 1 1 d . . .
H4WA H 0.9765 0.1244 0.6393 0.099 Uiso 1 1 d R U .
H4WB H 0.9805 0.1441 0.7108 0.099 Uiso 1 1 d R U .

loop_
_atom_site_aniso_label
_atom_site_aniso_U_11
_atom_site_aniso_U_22
_atom_site_aniso_U_33
_atom_site_aniso_U_23
_atom_site_aniso_U_13
_atom_site_aniso_U_12
Co1 0.0220(2) 0.0164(2) 0.0220(2) 0.0001(2) 0.0091(2) 0.0021(2)
Co2 0.0187(3) 0.0163(3) 0.0222(3) -0.0002(3) 0.0073(3) 0.0016(3)
P1 0.0221(5) 0.0136(4) 0.0219(5) 0.0006(4) 0.0090(4) 0.0012(4)
C1 0.0228(18) 0.0189(18) 0.0253(19) 0.0018(15) 0.0088(16) 0.0073(15)
C2 0.0242(19) 0.025(2) 0.0292(19) -0.0061(16) 0.0066(16) 0.0022(16)
C3 0.030(2) 0.028(2) 0.042(2) -0.0044(18) 0.0123(19) -0.0014(17)
C4 0.032(2) 0.023(2) 0.028(2) 0.0008(16) 0.0118(18) 0.0030(17)
C5 0.0201(19) 0.0259(19) 0.040(2) -0.0116(18) 0.0077(17) -0.0015(16)
C6 0.040(3) 0.052(3) 0.044(3) -0.010(2) 0.006(2) 0.009(2)
C7 0.035(3) 0.069(3) 0.069(3) -0.022(3) -0.004(2) 0.020(2)
C8 0.036(3) 0.052(3) 0.097(4) -0.029(3) 0.026(3) 0.000(2)
C9 0.050(3) 0.044(3) 0.075(3) -0.015(2) 0.038(3) -0.009(2)
C10 0.036(2) 0.032(2) 0.058(3) -0.002(2) 0.024(2) -0.0011(18)
C11 0.028(2) 0.035(2) 0.031(2) -0.0027(17) 0.0119(18) 0.0067(17)
C12 0.056(3) 0.059(3) 0.048(3) 0.018(2) 0.037(2) 0.023(2)
C13 0.054(3) 0.055(3) 0.066(3) 0.011(2) 0.044(3) 0.015(2)
C14 0.024(2) 0.044(3) 0.076(3) -0.013(2) 0.004(2) 0.0131(19)
C15 0.0195(19) 0.030(2) 0.047(2) -0.0022(19) 0.0058(18) 0.0043(16)
C16 0.028(2) 0.041(3) 0.062(3) 0.000(2) 0.021(2) 0.0060(19)
C17 0.041(3) 0.031(3) 0.078(3) 0.005(2) 0.023(2) -0.008(2)
C18 0.060(3) 0.027(2) 0.076(3) -0.002(2) 0.028(3) -0.004(2)
C19 0.039(3) 0.033(2) 0.062(3) 0.005(2) 0.020(2) 0.011(2)
C20 0.025(2) 0.032(2) 0.040(2) 0.0005(18) 0.0078(17) 0.0058(17)
C21 0.020(2) 0.050(3) 0.063(3) -0.015(2) 0.010(2) 0.0088(19)
C22 0.025(2) 0.042(2) 0.030(2) -0.0080(18) 0.0042(17) 0.0039(18)
C23 0.038(2) 0.064(3) 0.029(2) -0.007(2) 0.0016(19) 0.007(2)
C24 0.029(2) 0.055(3) 0.035(2) -0.007(2) 0.0101(18) 0.0067(19)
N1 0.0229(15) 0.0165(15) 0.0218(14) -0.0029(12) 0.0101(12) -0.0031(12)
N2 0.0273(17) 0.0257(16) 0.0310(17) 0.0025(14) 0.0138(14) 0.0055(13)
N3 0.0234(17) 0.0315(19) 0.052(2) -0.0025(16) 0.0134(16) 0.0054(14)
N4 0.0229(16) 0.0281(17) 0.0295(17) -0.0035(13) 0.0073(13) 0.0055(13)
N5 0.0193(17) 0.044(2) 0.044(2) -0.0086(16) 0.0064(15) 0.0101(14)
O3 0.0232(13) 0.0161(12) 0.0260(13) -0.0008(10) 0.0097(10) 0.0040(10)
O2 0.0313(14) 0.0113(12) 0.0240(13) -0.0002(10) 0.0120(11) -0.0018(10)
O1 0.0372(14) 0.0164(12) 0.0225(13) 0.0031(10) 0.0149(11) 0.0044(10)
O4 0.0322(15) 0.0317(15) 0.0311(15) -0.0113(11) 0.0169(12) -0.0034(12)
O5 0.0429(16) 0.0394(17) 0.0421(16) -0.0212(13) 0.0110(14) -0.0030(13)
O1W 0.0406(16) 0.0354(15) 0.0290(14) 0.0040(11) 0.0163(12) 0.0004(12)
O2W 0.0555(17) 0.0193(13) 0.0351(15) -0.0007(11) 0.0228(13) -0.0011(12)
O3W 0.054(2) 0.065(2) 0.063(2) 0.0082(17) 0.0189(16) -0.0202(16)
O4W 0.142(3) 0.0338(17) 0.0342(16) 0.0049(14) 0.0431(19) 0.0139(18)

loop_
_atom_type_symbol
_atom_type_description
_atom_type_scat_dispersion_real
_atom_type_scat_dispersion_imag
_atom_type_scat_source
C C 0.0033 0.0016 'International Tables Vol C Tables 4.2.6.8 and 6.1.1.4'
H H 0.0000 0.0000 'International Tables Vol C Tables 4.2.6.8 and 6.1.1.4'
N N 0.0061 0.0033 'International Tables Vol C Tables 4.2.6.8 and 6.1.1.4'
O O 0.0106 0.0060 'International Tables Vol C Tables 4.2.6.8 and 6.1.1.4'
P P 0.1023 0.0942 'International Tables Vol C Tables 4.2.6.8 and 6.1.1.4'
Co Co 0.3494 0.9721 'International Tables Vol C Tables 4.2.6.8 and 6.1.1.4'

loop_
_geom_angle_atom_site_label_1
_geom_angle_atom_site_label_2
_geom_angle_atom_site_label_3
_geom_angle
_geom_angle_site_symmetry_1
_geom_angle_site_symmetry_3
O1 Co1 O4 90.64(9) 3_766 .
O1 Co1 N2 90.60(10) 3_766 1_645
O4 Co1 N2 89.58(10) . 1_645
O1 Co1 O3 97.44(8) 3_766 .
O4 Co1 O3 169.93(9) . .
N2 Co1 O3 96.30(9) 1_645 .
O1 Co1 N1 90.65(9) 3_766 .
O4 Co1 N1 90.57(9) . .
N2 Co1 N1 178.74(10) 1_645 .
O3 Co1 N1 83.38(8) . .
O1 Co1 O1W 174.26(9) 3_766 .
O4 Co1 O1W 83.62(9) . .
N2 Co1 O1W 89.64(9) 1_645 .
O3 Co1 O1W 88.24(8) . .
N1 Co1 O1W 89.14(9) . .
N4 Co2 N4 180.0 3_776 .
N4 Co2 O2 88.57(9) 3_776 .
N4 Co2 O2 91.43(9) . .
N4 Co2 O2 91.43(9) 3_776 3_776
N4 Co2 O2 88.57(9) . 3_776
O2 Co2 O2 180.0 . 3_776
N4 Co2 O2W 93.37(10) 3_776 .
N4 Co2 O2W 86.63(10) . .
O2 Co2 O2W 89.92(8) . .
O2 Co2 O2W 90.08(8) 3_776 .
N4 Co2 O2W 86.63(10) 3_776 3_776
N4 Co2 O2W 93.37(10) . 3_776
O2 Co2 O2W 90.08(8) . 3_776
O2 Co2 O2W 89.92(8) 3_776 3_776
O2W Co2 O2W 180.0 . 3_776
O2 P1 O1 111.79(12) . .
O2 P1 O3 113.68(12) . .
O1 P1 O3 112.03(12) . .
O2 P1 C1 107.28(13) . .
O1 P1 C1 106.92(13) . .
O3 P1 C1 104.51(13) . .
N1 C1 P1 108.6(2) . .
N1 C1 H1A 110.0 . .
P1 C1 H1A 110.0 . .
N1 C1 H1B 110.0 . .
P1 C1 H1B 110.0 . .
H1A C1 H1B 108.3 . .
N1 C2 C5 111.8(3) . .
N1 C2 C3 110.6(3) . .
C5 C2 C3 110.9(3) . .
N1 C2 H2 107.8 . .
C5 C2 H2 107.8 . .
C3 C2 H2 107.8 . .
C4 C3 C2 114.7(3) . .
C4 C3 H3A 108.6 . .
C2 C3 H3A 108.6 . .
C4 C3 H3B 108.6 . .
C2 C3 H3B 108.6 . .
H3A C3 H3B 107.6 . .
O5 C4 O4 123.2(3) . .
O5 C4 C3 118.5(3) . .
O4 C4 C3 118.3(3) . .
C6 C5 C10 117.3(3) . .
C6 C5 C2 121.8(3) . .
C10 C5 C2 121.0(3) . .
C5 C6 C7 121.2(4) . .
C5 C6 H6 119.4 . .
C7 C6 H6 119.4 . .
C8 C7 C6 120.2(4) . .
C8 C7 H7 119.9 . .
C6 C7 H7 119.9 . .
C9 C8 C7 119.8(4) . .
C9 C8 H8 120.1 . .
C7 C8 H8 120.1 . .
C8 C9 C10 119.7(4) . .
C8 C9 H9 120.2 . .
C10 C9 H9 120.2 . .
C9 C10 C5 121.9(4) . .
C9 C10 H10 119.1 . .
C5 C10 H10 119.1 . .
N2 C11 N3 112.1(3) . .
N2 C11 H11 123.9 . .
N3 C11 H11 123.9 . .
C13 C12 N2 110.1(4) . .
C13 C12 H12 125.0 . .
N2 C12 H12 125.0 . .
C12 C13 N3 106.9(3) . .
C12 C13 H13 126.5 . .
N3 C13 H13 126.5 . .
N3 C14 C15 112.7(3) . .
N3 C14 H14A 109.1 . .
C15 C14 H14A 109.1 . .
N3 C14 H14B 109.1 . .
C15 C14 H14B 109.1 . .
H14A C14 H14B 107.8 . .
C16 C15 C20 119.4(3) . .
C16 C15 C14 118.4(3) . .
C20 C15 C14 122.1(3) . .
C17 C16 C15 121.3(4) . .
C17 C16 H16 119.4 . .
C15 C16 H16 119.4 . .
C18 C17 C16 119.1(4) . .
C18 C17 H17 120.4 . .
C16 C17 H17 120.4 . .
C17 C18 C19 120.9(4) . .
C17 C18 H18 119.5 . .
C19 C18 H18 119.5 . .
C18 C19 C20 120.8(4) . .
C18 C19 H19 119.6 . .
C20 C19 H19 119.6 . .
C19 C20 C15 118.4(3) . .
C19 C20 C21 123.2(3) . .
C15 C20 C21 118.3(3) . .
N5 C21 C20 115.7(3) . .
N5 C21 H21A 108.4 . .
C20 C21 H21A 108.4 . .
N5 C21 H21B 108.4 . .
C20 C21 H21B 108.4 . .
H21A C21 H21B 107.4 . .
N4 C22 N5 112.4(3) . .
N4 C22 H22 123.8 . .
N5 C22 H22 123.8 . .
C24 C23 N5 107.0(3) . .
C24 C23 H23 126.5 . .
N5 C23 H23 126.5 . .
C23 C24 N4 110.2(3) . .
C23 C24 H24 124.9 . .
N4 C24 H24 124.9 . .
C2 N1 C1 112.7(2) . .
C2 N1 Co1 117.38(18) . .
C1 N1 Co1 107.08(17) . .
C2 N1 H1 106.4 . .
C1 N1 H1 106.3 . .
Co1 N1 H1 106.3 . .
C11 N2 C12 104.7(3) . .
C11 N2 Co1 127.2(2) . 1_465
C12 N2 Co1 128.1(2) . 1_465
C11 N3 C13 106.2(3) . .
C11 N3 C14 127.3(3) . .
C13 N3 C14 126.2(3) . .
C22 N4 C24 104.6(3) . .
C22 N4 Co2 123.6(2) . .
C24 N4 Co2 131.8(2) . .
C22 N5 C23 105.8(3) . .
C22 N5 C21 124.4(3) . .
C23 N5 C21 129.3(3) . .
P1 O3 Co1 116.29(12) . .
P1 O2 Co2 136.09(12) . .
P1 O1 Co1 141.49(13) . 3_766
C4 O4 Co1 130.1(2) . .
Co1 O1W H1WA 116.4 . .
Co1 O1W H1WB 108.1 . .
H1WA O1W H1WB 110.5 . .
Co2 O2W H2WA 107.1 . .
Co2 O2W H2WB 120.4 . .
H2WA O2W H2WB 110.6 . .
H3WA O3W H3WB 111.1 . .
H4WA O4W H4WB 110.6 . .

loop_
_geom_bond_atom_site_label_1
_geom_bond_atom_site_label_2
_geom_bond_distance
_geom_bond_site_symmetry_2
Co1 O1 2.072(2) 3_766
Co1 O4 2.092(2) .
Co1 N2 2.108(3) 1_645
Co1 O3 2.125(2) .
Co1 N1 2.151(2) .
Co1 O1W 2.221(2) .
Co2 N4 2.108(3) 3_776
Co2 N4 2.108(3) .
Co2 O2 2.1302(19) .
Co2 O2 2.1303(19) 3_776
Co2 O2W 2.140(2) .
Co2 O2W 2.140(2) 3_776
P1 O2 1.519(2) .
P1 O1 1.524(2) .
P1 O3 1.534(2) .
P1 C1 1.812(3) .
C1 N1 1.489(4) .
C1 H1A 0.9700 .
C1 H1B 0.9700 .
C2 N1 1.482(4) .
C2 C5 1.514(4) .
C2 C3 1.527(4) .
C2 H2 0.9800 .
C3 C4 1.525(4) .
C3 H3A 0.9700 .
C3 H3B 0.9700 .
C4 O5 1.245(4) .
C4 O4 1.265(4) .
C5 C6 1.378(5) .
C5 C10 1.387(5) .
C6 C7 1.384(5) .
C6 H6 0.9300 .
C7 C8 1.370(6) .
C7 H7 0.9300 .
C8 C9 1.366(6) .
C8 H8 0.9300 .
C9 C10 1.379(5) .
C9 H9 0.9300 .
C10 H10 0.9300 .
C11 N2 1.304(4) .
C11 N3 1.346(4) .
C11 H11 0.9300 .
C12 C13 1.337(5) .
C12 N2 1.366(4) .
C12 H12 0.9300 .
C13 N3 1.351(5) .
C13 H13 0.9300 .
C14 N3 1.458(4) .
C14 C15 1.500(5) .
C14 H14A 0.9700 .
C14 H14B 0.9700 .
C15 C16 1.394(5) .
C15 C20 1.399(4) .
C16 C17 1.378(5) .
C16 H16 0.9300 .
C17 C18 1.361(5) .
C17 H17 0.9300 .
C18 C19 1.387(5) .
C18 H18 0.9300 .
C19 C20 1.388(5) .
C19 H19 0.9300 .
C20 C21 1.515(5) .
C21 N5 1.464(4) .
C21 H21A 0.9700 .
C21 H21B 0.9700 .
C22 N4 1.311(4) .
C22 N5 1.346(4) .
C22 H22 0.9300 .
C23 C24 1.335(5) .
C23 N5 1.366(4) .
C23 H23 0.9300 .
C24 N4 1.372(4) .
C24 H24 0.9300 .
N1 H1 0.9800 .
N2 Co1 2.108(3) 1_465
O1 Co1 2.072(2) 3_766
O1W H1WA 0.8500 .
O1W H1WB 0.8500 .
O2W H2WA 0.8500 .
O2W H2WB 0.8499 .
O3W H3WA 0.8500 .
O3W H3WB 0.8500 .
O4W H4WA 0.8499 .
O4W H4WB 0.8500 .

loop_
_geom_hbond_atom_site_label_D
_geom_hbond_atom_site_label_H
_geom_hbond_atom_site_label_A
_geom_hbond_distance_DH
_geom_hbond_distance_HA
_geom_hbond_distance_DA
_geom_hbond_angle_DHA
_geom_hbond_site_symmetry_A
O4W H4WB O4 0.85 2.01 2.758(3) 146.4 4_566
O4W H4WA O2 0.85 1.88 2.708(3) 163.9 3_766
O3W H3WA O5 0.85 2.26 3.083(4) 162.0 2_655
O2W H2WB O4W 0.85 2.05 2.749(3) 139.0 1_565
O1W H1WB O4W 0.85 2.03 2.847(3) 160.4 4_565
O1W H1WA O5 0.85 1.97 2.787(3) 161.8 2_755
O1W H1WA O5 0.85 1.97 2.787(3) 161.8 2_755
O1W H1WB O4W 0.85 2.03 2.847(3) 160.4 4_565
O2W H2WB O4W 0.85 2.05 2.749(3) 139.0 1_565
O3W H3WA O5 0.85 2.26 3.083(4) 162.0 2_655
O4W H4WA O2 0.85 1.88 2.708(3) 163.9 3_766
O4W H4WB O4 0.85 2.01 2.758(3) 146.4 4_566

loop_
_geom_torsion_atom_site_label_1
_geom_torsion_atom_site_label_2
_geom_torsion_atom_site_label_3
_geom_torsion_atom_site_label_4
_geom_torsion
_geom_torsion_site_symmetry_4
O2 P1 C1 N1 160.23(19) .
O1 P1 C1 N1 -79.7(2) .
O3 P1 C1 N1 39.2(2) .
N1 C2 C3 C4 -76.3(4) .
C5 C2 C3 C4 159.1(3) .
C2 C3 C4 O5 -130.7(3) .
C2 C3 C4 O4 50.2(4) .
N1 C2 C5 C6 122.9(3) .
C3 C2 C5 C6 -113.2(4) .
N1 C2 C5 C10 -56.1(4) .
C3 C2 C5 C10 67.8(4) .
C10 C5 C6 C7 0.7(6) .
C2 C5 C6 C7 -178.4(3) .
C5 C6 C7 C8 -1.1(6) .
C6 C7 C8 C9 2.0(6) .
C7 C8 C9 C10 -2.4(6) .
C8 C9 C10 C5 2.0(6) .
C6 C5 C10 C9 -1.1(5) .
C2 C5 C10 C9 178.0(3) .
N2 C12 C13 N3 -0.9(5) .
N3 C14 C15 C16 -37.3(5) .
N3 C14 C15 C20 144.4(4) .
C20 C15 C16 C17 0.7(6) .
C14 C15 C16 C17 -177.6(4) .
C15 C16 C17 C18 0.6(6) .
C16 C17 C18 C19 -0.4(6) .
C17 C18 C19 C20 -1.3(6) .
C18 C19 C20 C15 2.6(6) .
C18 C19 C20 C21 -175.5(4) .
C16 C15 C20 C19 -2.3(6) .
C14 C15 C20 C19 175.9(4) .
C16 C15 C20 C21 175.9(3) .
C14 C15 C20 C21 -5.9(6) .
C19 C20 C21 N5 3.4(6) .
C15 C20 C21 N5 -174.7(3) .
N5 C23 C24 N4 -0.5(5) .
C5 C2 N1 C1 -61.5(3) .
C3 C2 N1 C1 174.5(3) .
C5 C2 N1 Co1 173.5(2) .
C3 C2 N1 Co1 49.4(3) .
P1 C1 N1 C2 -178.7(2) .
P1 C1 N1 Co1 -48.2(2) .
N3 C11 N2 C12 -0.2(4) .
N3 C11 N2 Co1 178.4(2) 1_465
C13 C12 N2 C11 0.6(4) .
C13 C12 N2 Co1 -177.8(3) 1_465
N2 C11 N3 C13 -0.4(4) .
N2 C11 N3 C14 -173.5(3) .
C12 C13 N3 C11 0.8(4) .
C12 C13 N3 C14 173.9(3) .
C15 C14 N3 C11 102.0(4) .
C15 C14 N3 C13 -69.8(5) .
N5 C22 N4 C24 0.6(4) .
N5 C22 N4 Co2 177.2(2) .
C23 C24 N4 C22 -0.1(4) .
C23 C24 N4 Co2 -176.3(3) .
N4 C22 N5 C23 -0.9(4) .
N4 C22 N5 C21 -172.9(3) .
C24 C23 N5 C22 0.8(4) .
C24 C23 N5 C21 172.3(4) .
C20 C21 N5 C22 -131.5(4) .
C20 C21 N5 C23 58.4(6) .
O2 P1 O3 Co1 -127.54(13) .
O1 P1 O3 Co1 104.52(14) .
C1 P1 O3 Co1 -10.88(16) .
O1 P1 O2 Co2 -9.1(2) .
O3 P1 O2 Co2 -137.17(17) .
C1 P1 O2 Co2 107.80(19) .
O2 P1 O1 Co1 -155.39(19) 3_766
O3 P1 O1 Co1 -26.5(3) 3_766
C1 P1 O1 Co1 87.5(2) 3_766
O5 C4 O4 Co1 179.8(2) .
C3 C4 O4 Co1 -1.2(4) .
